data_1567767
loop_
_publ_author_name
'Sharma, Mahendra K.'
'Chabbra, Sonia'
'W\"olper, Christoph'
'Weinert, Hanns Micha'
'Reijerse, Edward'
'Schnegg, Alexander'
'Schulz, Stephan'

_publ_section_title
;
 Modulating the Frontier Orbitals of L(X)Ga-Substituted Diphosphenes
 [L(X)GaP]2 (X = Cl, Br) and their Facile Oxidation to Radical Cations
;
_journal_name_full 'Chemical Science'
_journal_paper_doi 10.1039/D2SC04207J
_journal_year 2022
_chemical_formula_sum 'C58 H82 Cl2 Ga2 N4 P2'
_chemical_formula_weight 1107.55
_space_group_crystal_system monoclinic
_space_group_IT_number 14
_space_group_name_Hall '-P 2yn'
_space_group_name_H-M_alt 'P 1 21/n 1'
_atom_sites_solution_hydrogens geom
_atom_sites_solution_primary direct
_atom_sites_solution_secondary difmap
_audit_creation_method SHELXL-2017/1
_audit_update_record
;
2022-07-05 deposited with the CCDC.	2022-10-12 downloaded from the CCDC.
;
_cell_angle_alpha 90
_cell_angle_beta 105.336(6)
_cell_angle_gamma 90
_cell_formula_units_Z 2
_cell_length_a 13.7010(18)
_cell_length_b 13.8715(16)
_cell_length_c 15.7041(18)
_cell_measurement_reflns_used 9679
_cell_measurement_temperature 100(2)
_cell_measurement_theta_max 40.14
_cell_measurement_theta_min 2.69
_cell_volume 2878.3(6)
_computing_cell_refinement 'BRUKER APEX3(v2019.1-0)'
_computing_data_collection 'BRUKER APEX3(v2019.1-0)'
_computing_data_reduction 'BRUKER APEX3(v2019.1-0)'
_computing_molecular_graphics 'ORTEP/PLATON (Spek)'
_computing_publication_material 'BRUKER AXS SHELXTL (c) 2008 / Vers. 2008/4'
_computing_structure_refinement 'SHELXL-2017/1 (Sheldrick, 2017)'
_computing_structure_solution 'BRUKER APEX3(v2019.1-0)'
_diffrn_ambient_temperature 100(2)
_diffrn_detector_area_resol_mean 512
_diffrn_measured_fraction_theta_full 0.998
_diffrn_measured_fraction_theta_max 0.997
_diffrn_measurement_device_type 'Bruker D8 KAPPA II (APEX II detector)'
_diffrn_measurement_method 'Data collection strategy APEX 2/COSMO'
_diffrn_radiation_monochromator 'Triumph Goebel mirror'
_diffrn_radiation_source 'fine-focus sealed tube'
_diffrn_radiation_type MoK\a
_diffrn_radiation_wavelength 0.71073
_diffrn_reflns_av_R_equivalents 0.0346
_diffrn_reflns_av_unetI/netI 0.0319
_diffrn_reflns_Laue_measured_fraction_full 0.998
_diffrn_reflns_Laue_measured_fraction_max 0.997
_diffrn_reflns_limit_h_max 24
_diffrn_reflns_limit_h_min -16
_diffrn_reflns_limit_k_max 25
_diffrn_reflns_limit_k_min -25
_diffrn_reflns_limit_l_max 27
_diffrn_reflns_limit_l_min -28
_diffrn_reflns_number 72672
_diffrn_reflns_point_group_measured_fraction_full 0.998
_diffrn_reflns_point_group_measured_fraction_max 0.997
_diffrn_reflns_theta_full 25.242
_diffrn_reflns_theta_max 40.215
_diffrn_reflns_theta_min 1.991
_exptl_absorpt_coefficient_mu 1.124
_exptl_absorpt_correction_T_max 0.75
_exptl_absorpt_correction_T_min 0.63
_exptl_absorpt_correction_type multi-scan
_exptl_absorpt_process_details
; 
 SADABS
 R.H. Blessing, Acta Cryst. (1995) A51 33-38 
;
_exptl_crystal_colour 'greenish yellow'
_exptl_crystal_density_diffrn 1.278
_exptl_crystal_description block
_exptl_crystal_F_000 1168
_exptl_crystal_size_max 0.452
_exptl_crystal_size_mid 0.402
_exptl_crystal_size_min 0.368
_refine_diff_density_max 1.096
_refine_diff_density_min -0.610
_refine_diff_density_rms 0.088
_refine_ls_extinction_method none
_refine_ls_goodness_of_fit_ref 1.043
_refine_ls_hydrogen_treatment constr
_refine_ls_matrix_type full
_refine_ls_number_parameters 347
_refine_ls_number_reflns 18029
_refine_ls_number_restraints 0
_refine_ls_restrained_S_all 1.043
_refine_ls_R_factor_all 0.0495
_refine_ls_R_factor_gt 0.0330
_refine_ls_shift/su_max 0.003
_refine_ls_shift/su_mean 0.000
_refine_ls_structure_factor_coef Fsqd
_refine_ls_weighting_details 'w=1/[\s^2^(Fo^2^)+(0.0459P)^2^+0.6679P] where P=(Fo^2^+2Fc^2^)/3'
_refine_ls_weighting_scheme calc
_refine_ls_wR_factor_gt 0.0822
_refine_ls_wR_factor_ref 0.0910
_reflns_Friedel_coverage 0.000
_reflns_number_gt 14347
_reflns_number_total 18029
_reflns_threshold_expression 'I > 2\s(I)'
_cod_data_source_file d2sc04207j2.cif
_cod_data_source_block mks_001m
_cod_depositor_comments
;
The following automatic conversions were performed:

data item '_atom_sites_solution_secondary' value 'diffmap' was
changed to 'difmap'.

Automatic conversion script
Id: cif_fix_values 7556 2019-12-06 15:28:31Z antanas 
;
_cod_original_sg_symbol_H-M 'P 21/n'
_cod_database_code 1567767
_shelx_shelxl_version_number 2017/1
_shelx_space_group_comment
;
The symmetry employed for this shelxl refinement is uniquely defined
by the following loop, which should always be used as a source of
symmetry information in preference to the above space-group names.
They are only intended as comments.
;
_shelx_estimated_absorpt_t_min 0.631
_shelx_estimated_absorpt_t_max 0.683

loop_
_space_group_symop_operation_xyz
'x, y, z'
'-x+1/2, y+1/2, -z+1/2'
'-x, -y, -z'
'x-1/2, -y-1/2, z-1/2'

loop_
_atom_site_label
_atom_site_type_symbol
_atom_site_fract_x
_atom_site_fract_y
_atom_site_fract_z
_atom_site_U_iso_or_equiv
_atom_site_adp_type
_atom_site_occupancy
_atom_site_site_symmetry_order
_atom_site_calc_flag
_atom_site_refinement_flags_posn
_atom_site_refinement_flags_adp
_atom_site_refinement_flags_occupancy
_atom_site_disorder_assembly
_atom_site_disorder_group
Ga1 Ga 0.05089(2) 0.13275(2) 0.62152(2) 0.01090(2) Uani 1 1 d . . . . .
Cl1 Cl 0.17261(2) 0.06680(2) 0.72780(2) 0.02082(4) Uani 1 1 d . . . . .
P1 P -0.05565(2) 0.02967(2) 0.52365(2) 0.02004(5) Uani 1 1 d . . . . .
N1 N 0.12000(5) 0.23320(5) 0.57372(4) 0.01175(10) Uani 1 1 d . . . . .
N2 N -0.02279(5) 0.21625(5) 0.68146(4) 0.01227(10) Uani 1 1 d . . . . .
C1 C 0.14150(6) 0.31567(6) 0.61850(5) 0.01433(12) Uani 1 1 d . . . . .
C2 C 0.10070(7) 0.34190(6) 0.68893(6) 0.01688(13) Uani 1 1 d . . . . .
H2 H 0.132720 0.394500 0.724164 0.020 Uiso 1 1 calc R U . . .
C3 C 0.01857(6) 0.30000(6) 0.71358(5) 0.01443(12) Uani 1 1 d . . . . .
C4 C 0.21247(8) 0.38703(7) 0.59364(7) 0.02349(18) Uani 1 1 d . . . . .
H4A H 0.200245 0.388396 0.529276 0.035 Uiso 1 1 calc R U . . .
H4B H 0.282629 0.367704 0.620715 0.035 Uiso 1 1 calc R U . . .
H4C H 0.200621 0.451321 0.614775 0.035 Uiso 1 1 calc R U . . .
C5 C -0.02340(8) 0.35396(7) 0.77978(7) 0.02208(17) Uani 1 1 d . . . . .
H5A H -0.025885 0.423042 0.766317 0.033 Uiso 1 1 calc R U . . .
H5B H 0.020290 0.343141 0.839376 0.033 Uiso 1 1 calc R U . . .
H5C H -0.091813 0.330647 0.776542 0.033 Uiso 1 1 calc R U . . .
C6 C 0.15325(6) 0.21441(6) 0.49516(5) 0.01229(11) Uani 1 1 d . . . . .
C7 C 0.24928(6) 0.17390(6) 0.50184(5) 0.01347(12) Uani 1 1 d . . . . .
C8 C 0.27566(7) 0.15117(7) 0.42385(6) 0.01886(15) Uani 1 1 d . . . . .
H8 H 0.339883 0.123161 0.427397 0.023 Uiso 1 1 calc R U . . .
C9 C 0.21012(8) 0.16868(9) 0.34184(6) 0.02300(17) Uani 1 1 d . . . . .
H9 H 0.229632 0.153755 0.289634 0.028 Uiso 1 1 calc R U . . .
C10 C 0.11577(8) 0.20816(9) 0.33642(6) 0.02438(19) Uani 1 1 d . . . . .
H10 H 0.071171 0.220366 0.279918 0.029 Uiso 1 1 calc R U . . .
C11 C 0.08458(7) 0.23046(8) 0.41180(6) 0.01961(15) Uani 1 1 d . . . . .
C12 C 0.32496(6) 0.15243(7) 0.58951(6) 0.01722(14) Uani 1 1 d . . . . .
H12 H 0.295979 0.175573 0.637986 0.021 Uiso 1 1 calc R U . . .
C13 C 0.42562(8) 0.20489(10) 0.59758(7) 0.0268(2) Uani 1 1 d . . . . .
H13A H 0.455037 0.183329 0.550345 0.040 Uiso 1 1 calc R U . . .
H13B H 0.472455 0.190291 0.655022 0.040 Uiso 1 1 calc R U . . .
H13C H 0.413632 0.274566 0.592523 0.040 Uiso 1 1 calc R U . . .
C14 C 0.34447(9) 0.04391(9) 0.60145(8) 0.0282(2) Uani 1 1 d . . . . .
H14A H 0.279976 0.010089 0.594137 0.042 Uiso 1 1 calc R U . . .
H14B H 0.388274 0.031405 0.660688 0.042 Uiso 1 1 calc R U . . .
H14C H 0.377644 0.020798 0.557157 0.042 Uiso 1 1 calc R U . . .
C15 C -0.0248(4) 0.2620(3) 0.4025(3) 0.0179(6) Uani 0.53(2) 1 d . . P A 1
H15 H -0.043684 0.241658 0.457103 0.021 Uiso 0.53(2) 1 calc R U P A 1
C16 C -0.0299(3) 0.3716(3) 0.3977(6) 0.0417(13) Uani 0.53(2) 1 d . . P A 1
H16A H -0.007643 0.393721 0.346616 0.063 Uiso 0.53(2) 1 calc R U P A 1
H16B H 0.014402 0.398860 0.451804 0.063 Uiso 0.53(2) 1 calc R U P A 1
H16C H -0.099656 0.392651 0.391644 0.063 Uiso 0.53(2) 1 calc R U P A 1
C17 C -0.1017(5) 0.2178(4) 0.3232(4) 0.0219(7) Uani 0.53(2) 1 d . . P A 1
H17A H -0.087696 0.240306 0.268492 0.033 Uiso 0.53(2) 1 calc R U P A 1
H17B H -0.170163 0.237445 0.324054 0.033 Uiso 0.53(2) 1 calc R U P A 1
H17C H -0.096507 0.147378 0.326393 0.033 Uiso 0.53(2) 1 calc R U P A 1
C15' C -0.0142(6) 0.2875(9) 0.4017(5) 0.0334(15) Uani 0.47(2) 1 d . . P A 2
H15' H -0.030757 0.286420 0.459963 0.040 Uiso 0.47(2) 1 calc R U P A 2
C16' C -0.0084(8) 0.3933(7) 0.3751(4) 0.0495(18) Uani 0.47(2) 1 d . . P A 2
H16D H 0.012831 0.396687 0.320340 0.074 Uiso 0.47(2) 1 calc R U P A 2
H16E H 0.040669 0.427524 0.422127 0.074 Uiso 0.47(2) 1 calc R U P A 2
H16F H -0.075202 0.423257 0.365964 0.074 Uiso 0.47(2) 1 calc R U P A 2
C17' C -0.0997(7) 0.2377(10) 0.3349(7) 0.047(2) Uani 0.47(2) 1 d . . P A 2
H17D H -0.082801 0.232987 0.278227 0.071 Uiso 0.47(2) 1 calc R U P A 2
H17E H -0.162133 0.275068 0.327359 0.071 Uiso 0.47(2) 1 calc R U P A 2
H17F H -0.109453 0.172902 0.356131 0.071 Uiso 0.47(2) 1 calc R U P A 2
C18 C -0.11896(6) 0.18318(6) 0.69224(5) 0.01309(11) Uani 1 1 d . . . . .
C19 C -0.12251(7) 0.12164(6) 0.76262(6) 0.01630(13) Uani 1 1 d . . . . .
C20 C -0.21665(8) 0.08497(8) 0.76608(7) 0.02270(17) Uani 1 1 d . . . . .
H20 H -0.220297 0.043232 0.813096 0.027 Uiso 1 1 calc R U . . .
C21 C -0.30452(8) 0.10832(9) 0.70236(8) 0.02628(19) Uani 1 1 d . . . . .
H21 H -0.367620 0.082441 0.705629 0.032 Uiso 1 1 calc R U . . .
C22 C -0.29998(7) 0.16969(9) 0.63373(7) 0.02486(18) Uani 1 1 d . . . . .
H22 H -0.360585 0.186129 0.590620 0.030 Uiso 1 1 calc R U . . .
C23 C -0.20788(7) 0.20778(7) 0.62682(6) 0.01764(14) Uani 1 1 d . . . . .
C24 C -0.02918(7) 0.09401(8) 0.83494(6) 0.02001(15) Uani 1 1 d . . . . .
H24 H 0.030097 0.129228 0.824133 0.024 Uiso 1 1 calc R U . . .
C25 C -0.04075(10) 0.12448(11) 0.92566(7) 0.0323(2) Uani 1 1 d . . . . .
H25A H -0.053634 0.193977 0.925618 0.048 Uiso 1 1 calc R U . . .
H25B H 0.021582 0.109350 0.971114 0.048 Uiso 1 1 calc R U . . .
H25C H -0.097572 0.089592 0.938205 0.048 Uiso 1 1 calc R U . . .
C26 C -0.00791(9) -0.01443(9) 0.83358(8) 0.0288(2) Uani 1 1 d . . . . .
H26A H 0.000531 -0.032495 0.775620 0.043 Uiso 1 1 calc R U . . .
H26B H -0.064774 -0.050365 0.844910 0.043 Uiso 1 1 calc R U . . .
H26C H 0.054099 -0.029729 0.879345 0.043 Uiso 1 1 calc R U . . .
C27 C -0.20637(8) 0.27591(9) 0.55114(7) 0.02567(19) Uani 1 1 d . . . . .
H27 H -0.136128 0.276451 0.543650 0.031 Uiso 1 1 calc R U . . .
C28 C -0.23265(13) 0.37943(10) 0.57320(10) 0.0398(3) Uani 1 1 d . . . . .
H28A H -0.232926 0.421995 0.523328 0.060 Uiso 1 1 calc R U . . .
H28B H -0.182043 0.402108 0.625862 0.060 Uiso 1 1 calc R U . . .
H28C H -0.299692 0.379984 0.584420 0.060 Uiso 1 1 calc R U . . .
C29 C -0.27852(11) 0.24398(11) 0.46347(8) 0.0351(3) Uani 1 1 d . . . . .
H29A H -0.271015 0.287019 0.416124 0.053 Uiso 1 1 calc R U . . .
H29B H -0.348420 0.246692 0.468078 0.053 Uiso 1 1 calc R U . . .
H29C H -0.262269 0.177811 0.450159 0.053 Uiso 1 1 calc R U . . .

loop_
_atom_site_aniso_label
_atom_site_aniso_U_11
_atom_site_aniso_U_22
_atom_site_aniso_U_33
_atom_site_aniso_U_23
_atom_site_aniso_U_13
_atom_site_aniso_U_12
Ga1 0.01100(4) 0.01157(4) 0.01093(4) -0.00181(2) 0.00432(3) -0.00039(3)
Cl1 0.01766(9) 0.02577(10) 0.01970(9) 0.00879(7) 0.00612(7) 0.00613(7)
P1 0.01401(9) 0.02216(10) 0.02494(11) -0.01222(8) 0.00692(8) -0.00412(8)
N1 0.0118(2) 0.0129(2) 0.0114(2) -0.00030(18) 0.0046(2) -0.00029(19)
N2 0.0114(2) 0.0135(2) 0.0129(2) -0.00301(19) 0.0049(2) -0.00066(19)
C1 0.0132(3) 0.0139(3) 0.0169(3) -0.0020(2) 0.0058(2) -0.0018(2)
C2 0.0164(3) 0.0165(3) 0.0195(3) -0.0074(3) 0.0080(3) -0.0046(3)
C3 0.0137(3) 0.0162(3) 0.0143(3) -0.0051(2) 0.0053(2) -0.0011(2)
C4 0.0253(4) 0.0180(3) 0.0320(5) -0.0047(3) 0.0160(4) -0.0079(3)
C5 0.0215(4) 0.0236(4) 0.0245(4) -0.0124(3) 0.0120(3) -0.0036(3)
C6 0.0119(3) 0.0146(3) 0.0112(2) 0.0007(2) 0.0044(2) 0.0007(2)
C7 0.0109(3) 0.0176(3) 0.0123(3) -0.0006(2) 0.0038(2) 0.0002(2)
C8 0.0142(3) 0.0285(4) 0.0151(3) -0.0027(3) 0.0059(3) 0.0025(3)
C9 0.0178(4) 0.0392(5) 0.0131(3) -0.0028(3) 0.0061(3) 0.0028(4)
C10 0.0185(4) 0.0431(6) 0.0118(3) 0.0026(3) 0.0045(3) 0.0069(4)
C11 0.0155(3) 0.0310(4) 0.0127(3) 0.0042(3) 0.0044(3) 0.0070(3)
C12 0.0111(3) 0.0268(4) 0.0136(3) 0.0010(3) 0.0031(2) 0.0030(3)
C13 0.0133(4) 0.0473(6) 0.0192(4) -0.0023(4) 0.0031(3) -0.0044(4)
C14 0.0283(5) 0.0304(5) 0.0273(5) 0.0071(4) 0.0096(4) 0.0131(4)
C15 0.0152(10) 0.0238(13) 0.0141(10) 0.0025(9) 0.0029(7) 0.0068(9)
C16 0.0284(14) 0.0260(13) 0.066(3) 0.0020(14) 0.0044(15) 0.0094(10)
C17 0.0125(10) 0.0372(15) 0.0146(9) 0.0021(9) 0.0008(7) 0.0035(9)
C15' 0.025(2) 0.057(4) 0.0210(13) 0.017(2) 0.0117(14) 0.021(2)
C16' 0.052(3) 0.044(3) 0.049(2) 0.007(2) 0.009(2) 0.027(3)
C17' 0.025(2) 0.078(6) 0.041(4) 0.025(3) 0.012(2) 0.016(3)
C18 0.0113(3) 0.0153(3) 0.0139(3) -0.0023(2) 0.0054(2) -0.0003(2)
C19 0.0146(3) 0.0195(3) 0.0161(3) 0.0007(2) 0.0065(3) -0.0001(3)
C20 0.0176(4) 0.0257(4) 0.0273(4) 0.0049(3) 0.0104(3) -0.0022(3)
C21 0.0146(4) 0.0328(5) 0.0331(5) 0.0032(4) 0.0094(4) -0.0043(3)
C22 0.0118(3) 0.0367(5) 0.0259(4) 0.0033(4) 0.0048(3) -0.0003(3)
C23 0.0120(3) 0.0239(4) 0.0179(3) 0.0012(3) 0.0056(3) 0.0019(3)
C24 0.0170(4) 0.0276(4) 0.0165(3) 0.0051(3) 0.0063(3) 0.0008(3)
C25 0.0298(5) 0.0518(7) 0.0163(4) 0.0013(4) 0.0081(4) -0.0007(5)
C26 0.0248(5) 0.0290(5) 0.0354(5) 0.0118(4) 0.0128(4) 0.0062(4)
C27 0.0138(4) 0.0403(5) 0.0235(4) 0.0118(4) 0.0059(3) 0.0068(4)
C28 0.0446(8) 0.0302(6) 0.0377(7) 0.0077(5) -0.0016(6) -0.0027(5)
C29 0.0383(6) 0.0466(7) 0.0192(4) 0.0026(4) 0.0056(4) 0.0163(5)

loop_
_atom_type_symbol
_atom_type_description
_atom_type_scat_dispersion_real
_atom_type_scat_dispersion_imag
_atom_type_scat_source
C C 0.0033 0.0016 'International Tables Vol C Tables 4.2.6.8 and 6.1.1.4'
H H 0.0000 0.0000 'International Tables Vol C Tables 4.2.6.8 and 6.1.1.4'
Cl Cl 0.1484 0.1585 'International Tables Vol C Tables 4.2.6.8 and 6.1.1.4'
Ga Ga 0.2307 1.6083 'International Tables Vol C Tables 4.2.6.8 and 6.1.1.4'
N N 0.0061 0.0033 'International Tables Vol C Tables 4.2.6.8 and 6.1.1.4'
P P 0.1023 0.0942 'International Tables Vol C Tables 4.2.6.8 and 6.1.1.4'

loop_
_geom_angle_atom_site_label_1
_geom_angle_atom_site_label_2
_geom_angle_atom_site_label_3
_geom_angle
_geom_angle_site_symmetry_1
_geom_angle_site_symmetry_3
_geom_angle_publ_flag
N2 Ga1 N1 97.40(3) . . ?
N2 Ga1 Cl1 105.39(2) . . ?
N1 Ga1 Cl1 103.88(2) . . ?
N2 Ga1 P1 111.98(2) . . ?
N1 Ga1 P1 118.22(2) . . ?
Cl1 Ga1 P1 117.464(13) . . ?
P1 P1 Ga1 95.182(18) 3_556 . ?
C1 N1 C6 121.88(7) . . ?
C1 N1 Ga1 118.25(5) . . ?
C6 N1 Ga1 119.70(5) . . ?
C3 N2 C18 122.80(6) . . ?
C3 N2 Ga1 118.79(5) . . ?
C18 N2 Ga1 118.38(5) . . ?
N1 C1 C2 123.75(7) . . ?
N1 C1 C4 119.57(7) . . ?
C2 C1 C4 116.68(7) . . ?
C3 C2 C1 128.26(7) . . ?
N2 C3 C2 123.14(7) . . ?
N2 C3 C5 119.40(7) . . ?
C2 C3 C5 117.47(7) . . ?
C7 C6 C11 120.77(7) . . ?
C7 C6 N1 120.44(7) . . ?
C11 C6 N1 118.60(7) . . ?
C8 C7 C6 118.44(7) . . ?
C8 C7 C12 118.45(7) . . ?
C6 C7 C12 123.10(7) . . ?
C9 C8 C7 121.36(8) . . ?
C8 C9 C10 119.48(8) . . ?
C9 C10 C11 121.70(9) . . ?
C10 C11 C6 118.21(8) . . ?
C10 C11 C15 119.6(2) . . ?
C6 C11 C15 121.9(2) . . ?
C10 C11 C15' 119.0(3) . . ?
C6 C11 C15' 121.9(3) . . ?
C7 C12 C14 111.04(8) . . ?
C7 C12 C13 111.42(8) . . ?
C14 C12 C13 109.39(9) . . ?
C16 C15 C17 110.3(4) . . ?
C16 C15 C11 108.7(3) . . ?
C17 C15 C11 114.1(4) . . ?
C17' C15' C16' 109.5(6) . . ?
C17' C15' C11 109.5(6) . . ?
C16' C15' C11 114.5(5) . . ?
C19 C18 C23 121.04(8) . . ?
C19 C18 N2 120.39(7) . . ?
C23 C18 N2 118.38(7) . . ?
C20 C19 C18 118.30(8) . . ?
C20 C19 C24 118.78(8) . . ?
C18 C19 C24 122.92(8) . . ?
C21 C20 C19 121.36(9) . . ?
C20 C21 C22 119.71(9) . . ?
C21 C22 C23 121.25(9) . . ?
C22 C23 C18 118.34(8) . . ?
C22 C23 C27 119.59(8) . . ?
C18 C23 C27 122.05(8) . . ?
C19 C24 C26 111.28(9) . . ?
C19 C24 C25 110.60(8) . . ?
C26 C24 C25 110.48(9) . . ?
C23 C27 C29 112.52(10) . . ?
C23 C27 C28 110.52(10) . . ?
C29 C27 C28 109.72(10) . . ?

loop_
_geom_bond_atom_site_label_1
_geom_bond_atom_site_label_2
_geom_bond_distance
_geom_bond_site_symmetry_2
_geom_bond_publ_flag
Ga1 N2 1.9363(7) . ?
Ga1 N1 1.9436(7) . ?
Ga1 Cl1 2.2207(3) . ?
Ga1 P1 2.3131(3) . ?
P1 P1 2.0381(5) 3_556 ?
N1 C1 1.3344(10) . ?
N1 C6 1.4473(10) . ?
N2 C3 1.3320(11) . ?
N2 C18 1.4469(10) . ?
C1 C2 1.4127(12) . ?
C1 C4 1.5095(12) . ?
C2 C3 1.4085(12) . ?
C3 C5 1.5127(11) . ?
C6 C7 1.4089(11) . ?
C6 C11 1.4132(12) . ?
C7 C8 1.4015(11) . ?
C7 C12 1.5179(12) . ?
C8 C9 1.3828(13) . ?
C9 C10 1.3856(14) . ?
C10 C11 1.3955(13) . ?
C11 C15 1.531(5) . ?
C11 C15' 1.539(7) . ?
C12 C14 1.5317(15) . ?
C12 C13 1.5347(14) . ?
C15 C16 1.522(5) . ?
C15 C17 1.530(7) . ?
C15' C17' 1.517(11) . ?
C15' C16' 1.533(7) . ?
C18 C19 1.4076(12) . ?
C18 C23 1.4121(12) . ?
C19 C20 1.4007(13) . ?
C19 C24 1.5178(13) . ?
C20 C21 1.3850(16) . ?
C21 C22 1.3876(16) . ?
C22 C23 1.3985(13) . ?
C23 C27 1.5227(14) . ?
C24 C26 1.5334(16) . ?
C24 C25 1.5339(15) . ?
C27 C29 1.5327(18) . ?
C27 C28 1.542(2) . ?
